data_4065342
loop_
_publ_author_name
'Wooles, Ashley J.'
'Gregson, Matthew'
'Robinson, Sarah'
'Cooper, Oliver J.'
'Mills, David P.'
'Lewis, William'
'Blake, Alexander J.'
'Liddle, Stephen T.'

_publ_section_title
;
 Group 1 Bis(iminophosphorano)methanides, Part 2:N-Aryl Derivatives of the
 Sterically Demanding Methanes H2C(PPh2NR)2(R = 2,4,6-trimethylphenyl or
 2,6-diisopropylphenyl)
;
_journal_issue 20
_journal_name_full Organometallics
_journal_page_first 5326
_journal_paper_doi 10.1021/om200729x
_journal_volume 30
_journal_year 2011
_chemical_formula_moiety 'C51 H59 N2 Na O2 P2'
_chemical_formula_sum 'C51 H59 N2 Na O2 P2'
_chemical_formula_weight 816.93
_chemical_name_systematic
; 
 ? 
;
_space_group_IT_number 14
_symmetry_cell_setting monoclinic
_symmetry_space_group_name_Hall '-P 2yn'
_symmetry_space_group_name_H-M 'P 1 21/n 1'
_atom_sites_solution_hydrogens 'geom, Me from difmap'
_atom_sites_solution_primary direct
_atom_sites_solution_secondary difmap
_audit_creation_method 'enCIFer editing of SHELXL97 CIF output'
_cell_angle_alpha 90.00
_cell_angle_beta 97.076(2)
_cell_angle_gamma 90.00
_cell_formula_units_Z 4
_cell_length_a 10.6126(11)
_cell_length_b 17.3394(18)
_cell_length_c 24.612(3)
_cell_measurement_reflns_used 7086
_cell_measurement_temperature 90(2)
_cell_measurement_theta_max 27.35
_cell_measurement_theta_min 2.26
_cell_volume 4494.5(9)
_computing_cell_refinement 'Bruker SAINT version 6.36A (Bruker, 2000)'
_computing_data_collection 'Bruker SMART version 5.625 (Bruker, 2001)'
_computing_data_reduction 'Bruker SAINT; SHELXTL (Sheldrick, 2008)'
_computing_molecular_graphics 'SHELXTL (Sheldrick, 2008)'
_computing_publication_material 'enCIFer(Allen et al., 2004); PLATON (Spek, 2009)'
_computing_structure_refinement 'SHELXL97 (Sheldrick, 2008)'
_computing_structure_solution 'SHELXTL (Sheldrick, 2008)'
_diffrn_ambient_temperature 90(2)
_diffrn_measured_fraction_theta_full 0.999
_diffrn_measured_fraction_theta_max 0.999
_diffrn_measurement_device_type 'Bruker SMART APEX CCD diffractometer'
_diffrn_measurement_method '\w rotation with narrow frames'
_diffrn_radiation_monochromator graphite
_diffrn_radiation_source 'normal-focus sealed tube'
_diffrn_radiation_type MoK\a
_diffrn_radiation_wavelength 0.71073
_diffrn_reflns_av_R_equivalents 0.075
_diffrn_reflns_av_sigmaI/netI 0.054
_diffrn_reflns_limit_h_max 12
_diffrn_reflns_limit_h_min -12
_diffrn_reflns_limit_k_max 20
_diffrn_reflns_limit_k_min -20
_diffrn_reflns_limit_l_max 29
_diffrn_reflns_limit_l_min -28
_diffrn_reflns_number 32765
_diffrn_reflns_theta_full 25.00
_diffrn_reflns_theta_max 25.00
_diffrn_reflns_theta_min 2.01
_diffrn_standards_decay_% 0
_diffrn_standards_number 0
_exptl_absorpt_coefficient_mu 0.148
_exptl_absorpt_correction_T_max 0.746
_exptl_absorpt_correction_T_min 0.495
_exptl_absorpt_correction_type multi-scan
_exptl_absorpt_process_details '(SADABS 2007/2; Sheldrick, 1996)'
_exptl_crystal_colour COLOURLESS
_exptl_crystal_density_diffrn 1.207
_exptl_crystal_density_method 'not measured'
_exptl_crystal_description BLOCK
_exptl_crystal_F_000 1744
_exptl_crystal_size_max 0.12
_exptl_crystal_size_mid 0.10
_exptl_crystal_size_min 0.09
_refine_diff_density_max 0.90
_refine_diff_density_min -0.54
_refine_diff_density_rms 0.08
_refine_ls_extinction_method none
_refine_ls_goodness_of_fit_ref 1.05
_refine_ls_hydrogen_treatment constr
_refine_ls_matrix_type full
_refine_ls_number_parameters 529
_refine_ls_number_reflns 7918
_refine_ls_number_restraints 0
_refine_ls_restrained_S_all 1.05
_refine_ls_R_factor_all 0.0714
_refine_ls_R_factor_gt 0.0547
_refine_ls_shift/su_max 0.000
_refine_ls_shift/su_mean 0.000
_refine_ls_structure_factor_coef Fsqd
_refine_ls_weighting_details 'calc w=1/[\s^2^(Fo^2^)+(0.080P)^2^+1.753P] where P=(Fo^2^+2Fc^2^)/3'
_refine_ls_weighting_scheme calc
_refine_ls_wR_factor_gt 0.136
_refine_ls_wR_factor_ref 0.146
_reflns_number_gt 6227
_reflns_number_total 7918
_reflns_threshold_expression I>2\s(I)
_cod_data_source_file om200729x_si_001.cif
_cod_data_source_block 1
_cod_original_cell_volume 4494.4(8)
_cod_original_sg_symbol_H-M 'P 21/n'
_cod_database_code 4065342

loop_
_symmetry_equiv_pos_as_xyz
'x, y, z'
'-x+1/2, y+1/2, -z+1/2'
'-x, -y, -z'
'x-1/2, -y-1/2, z-1/2'

loop_
_atom_site_label
_atom_site_type_symbol
_atom_site_fract_x
_atom_site_fract_y
_atom_site_fract_z
_atom_site_U_iso_or_equiv
_atom_site_adp_type
_atom_site_occupancy
_atom_site_symmetry_multiplicity
_atom_site_calc_flag
_atom_site_refinement_flags
Na1 Na 0.79521(9) 0.23160(5) 0.16795(4) 0.0238(2) Uani 1 1 d .
C1 C 0.7360(2) 0.34499(13) 0.04715(10) 0.0196(5) Uani 1 1 d .
H1 H 0.6737 0.3670 0.0206 0.024 Uiso 1 1 calc R
P1 P 0.79726(6) 0.25882(3) 0.02916(3) 0.01771(16) Uani 1 1 d .
C2 C 0.6614(2) 0.21256(13) -0.01242(10) 0.0205(5) Uani 1 1 d .
C3 C 0.5623(2) 0.18484(15) 0.01455(11) 0.0267(6) Uani 1 1 d .
H3 H 0.5679 0.1895 0.0532 0.032 Uiso 1 1 calc R
C4 C 0.4571(3) 0.15108(16) -0.01366(12) 0.0326(7) Uani 1 1 d .
H4 H 0.3903 0.1332 0.0055 0.039 Uiso 1 1 calc R
C5 C 0.4479(3) 0.14307(15) -0.06991(11) 0.0294(6) Uani 1 1 d .
H5 H 0.3756 0.1190 -0.0894 0.035 Uiso 1 1 calc R
C6 C 0.5440(2) 0.17004(15) -0.09734(11) 0.0265(6) Uani 1 1 d .
H6 H 0.5378 0.1648 -0.1360 0.032 Uiso 1 1 calc R
C7 C 0.6500(2) 0.20489(14) -0.06906(10) 0.0220(5) Uani 1 1 d .
H7 H 0.7156 0.2237 -0.0886 0.026 Uiso 1 1 calc R
C8 C 0.9085(2) 0.26666(14) -0.02192(10) 0.0206(5) Uani 1 1 d .
C9 C 0.9193(3) 0.33560(15) -0.04994(11) 0.0267(6) Uani 1 1 d .
H9 H 0.8665 0.3779 -0.0433 0.032 Uiso 1 1 calc R
C10 C 1.0059(3) 0.34356(16) -0.08743(12) 0.0356(7) Uani 1 1 d .
H10 H 1.0126 0.3912 -0.1059 0.043 Uiso 1 1 calc R
C11 C 1.0820(3) 0.28241(17) -0.09799(12) 0.0338(7) Uani 1 1 d .
H11 H 1.1422 0.2881 -0.1233 0.041 Uiso 1 1 calc R
C12 C 1.0705(2) 0.21276(16) -0.07166(11) 0.0281(6) Uani 1 1 d .
H12 H 1.1226 0.1705 -0.0791 0.034 Uiso 1 1 calc R
C13 C 0.9835(2) 0.20425(15) -0.03451(10) 0.0231(5) Uani 1 1 d .
H13 H 0.9746 0.1557 -0.0174 0.028 Uiso 1 1 calc R
N1 N 0.85643(19) 0.21074(11) 0.08116(8) 0.0203(4) Uani 1 1 d .
C14 C 0.9532(2) 0.15439(13) 0.08243(10) 0.0202(5) Uani 1 1 d .
C15 C 0.9229(2) 0.07490(14) 0.07745(10) 0.0232(5) Uani 1 1 d .
C16 C 1.0207(3) 0.02125(14) 0.07773(11) 0.0268(6) Uani 1 1 d .
H16 H 0.9993 -0.0318 0.0736 0.032 Uiso 1 1 calc R
C17 C 1.1475(3) 0.04192(15) 0.08379(11) 0.0262(6) Uani 1 1 d .
C18 C 1.1753(2) 0.11949(15) 0.09149(11) 0.0252(6) Uani 1 1 d .
H18 H 1.2618 0.1350 0.0970 0.030 Uiso 1 1 calc R
C19 C 1.0815(2) 0.17547(14) 0.09151(10) 0.0222(5) Uani 1 1 d .
C20 C 1.1193(2) 0.25865(15) 0.09977(12) 0.0288(6) Uani 1 1 d .
H20C H 1.2083 0.2617 0.1159 0.043 Uiso 1 1 calc R
H20A H 1.0654 0.2832 0.1244 0.043 Uiso 1 1 calc R
H20B H 1.1089 0.2853 0.0644 0.043 Uiso 1 1 calc R
C21 C 0.7876(3) 0.04841(16) 0.07208(13) 0.0344(7) Uani 1 1 d .
H21C H 0.7848 -0.0080 0.0702 0.052 Uiso 1 1 calc R
H21A H 0.7412 0.0701 0.0386 0.052 Uiso 1 1 calc R
H21B H 0.7482 0.0659 0.1039 0.052 Uiso 1 1 calc R
C22 C 1.2518(3) -0.01680(16) 0.08292(13) 0.0358(7) Uani 1 1 d .
H22C H 1.3129 0.0013 0.0590 0.054 Uiso 1 1 calc R
H22A H 1.2153 -0.0660 0.0691 0.054 Uiso 1 1 calc R
H22B H 1.2951 -0.0239 0.1201 0.054 Uiso 1 1 calc R
P2 P 0.77077(6) 0.39778(3) 0.10645(3) 0.01727(16) Uani 1 1 d .
C23 C 0.6945(2) 0.49107(13) 0.09258(10) 0.0184(5) Uani 1 1 d .
C24 C 0.6575(2) 0.51853(14) 0.03991(10) 0.0225(5) Uani 1 1 d .
H24 H 0.6662 0.4867 0.0092 0.027 Uiso 1 1 calc R
C25 C 0.6077(3) 0.59275(15) 0.03212(11) 0.0277(6) Uani 1 1 d .
H25 H 0.5839 0.6115 -0.0040 0.033 Uiso 1 1 calc R
C26 C 0.5928(2) 0.63894(15) 0.07632(11) 0.0272(6) Uani 1 1 d .
H26 H 0.5582 0.6893 0.0707 0.033 Uiso 1 1 calc R
C27 C 0.6281(2) 0.61210(14) 0.12885(11) 0.0256(6) Uani 1 1 d .
H27 H 0.6177 0.6439 0.1594 0.031 Uiso 1 1 calc R
C28 C 0.6790(2) 0.53808(14) 0.13704(11) 0.0226(5) Uani 1 1 d .
H28 H 0.7033 0.5198 0.1732 0.027 Uiso 1 1 calc R
C29 C 0.9388(2) 0.42403(13) 0.11499(10) 0.0196(5) Uani 1 1 d .
C30 C 1.0073(2) 0.43203(15) 0.16624(11) 0.0248(6) Uani 1 1 d .
H30 H 0.9680 0.4211 0.1980 0.030 Uiso 1 1 calc R
C31 C 1.1327(2) 0.45586(16) 0.17163(12) 0.0307(6) Uani 1 1 d .
H31 H 1.1781 0.4619 0.2071 0.037 Uiso 1 1 calc R
C32 C 1.1924(3) 0.47084(15) 0.12622(12) 0.0296(6) Uani 1 1 d .
H32 H 1.2790 0.4863 0.1302 0.036 Uiso 1 1 calc R
C33 C 1.1250(2) 0.46320(14) 0.07479(12) 0.0279(6) Uani 1 1 d .
H33 H 1.1655 0.4733 0.0432 0.034 Uiso 1 1 calc R
C34 C 0.9985(2) 0.44077(14) 0.06906(11) 0.0237(6) Uani 1 1 d .
H34 H 0.9523 0.4368 0.0336 0.028 Uiso 1 1 calc R
N2 N 0.74816(18) 0.36752(11) 0.16570(8) 0.0203(4) Uani 1 1 d .
C35 C 0.6450(2) 0.36992(13) 0.19609(10) 0.0203(5) Uani 1 1 d .
C36 C 0.6717(2) 0.38417(16) 0.25301(11) 0.0272(6) Uani 1 1 d .
C37 C 0.5754(3) 0.38078(17) 0.28651(11) 0.0317(6) Uani 1 1 d .
H37 H 0.5959 0.3909 0.3245 0.038 Uiso 1 1 calc R
C38 C 0.4511(3) 0.36328(16) 0.26672(11) 0.0290(6) Uani 1 1 d .
C39 C 0.4250(2) 0.35177(15) 0.21077(11) 0.0260(6) Uani 1 1 d .
H39 H 0.3400 0.3405 0.1960 0.031 Uiso 1 1 calc R
C40 C 0.5170(2) 0.35583(14) 0.17523(10) 0.0227(5) Uani 1 1 d .
C41 C 0.4779(3) 0.34504(17) 0.11533(11) 0.0318(6) Uani 1 1 d .
H41A H 0.3879 0.3309 0.1091 0.048 Uiso 1 1 calc R
H41B H 0.5290 0.3040 0.1016 0.048 Uiso 1 1 calc R
H41C H 0.4912 0.3932 0.0960 0.048 Uiso 1 1 calc R
C42 C 0.8044(3) 0.4044(2) 0.27730(12) 0.0431(8) Uani 1 1 d .
H42C H 0.8055 0.4156 0.3164 0.065 Uiso 1 1 calc R
H42B H 0.8333 0.4498 0.2587 0.065 Uiso 1 1 calc R
H42A H 0.8611 0.3609 0.2727 0.065 Uiso 1 1 calc R
C43 C 0.3488(3) 0.3580(2) 0.30413(13) 0.0426(8) Uani 1 1 d .
H43A H 0.2660 0.3515 0.2822 0.064 Uiso 1 1 calc R
H43C H 0.3484 0.4054 0.3258 0.064 Uiso 1 1 calc R
H43B H 0.3656 0.3138 0.3287 0.064 Uiso 1 1 calc R
O1 O 0.94777(18) 0.17470(11) 0.23080(8) 0.0326(5) Uani 1 1 d .
C44 C 0.9579(3) 0.09169(16) 0.22738(12) 0.0339(7) Uani 1 1 d .
H44B H 0.9538 0.0753 0.1887 0.041 Uiso 1 1 calc R
H44A H 0.8876 0.0667 0.2437 0.041 Uiso 1 1 calc R
C45 C 1.0834(3) 0.0696(2) 0.25839(19) 0.0664(12) Uani 1 1 d .
H45A H 1.0721 0.0290 0.2857 0.080 Uiso 1 1 calc R
H45B H 1.1418 0.0501 0.2331 0.080 Uiso 1 1 calc R
C46 C 1.1342(3) 0.1413(2) 0.28591(16) 0.0547(10) Uani 1 1 d .
H46B H 1.2278 0.1437 0.2876 0.066 Uiso 1 1 calc R
H46A H 1.1106 0.1450 0.3235 0.066 Uiso 1 1 calc R
C47 C 1.0718(3) 0.2038(2) 0.24984(14) 0.0472(8) Uani 1 1 d .
H47B H 1.0660 0.2521 0.2708 0.057 Uiso 1 1 calc R
H47A H 1.1203 0.2140 0.2187 0.057 Uiso 1 1 calc R
O2 O 0.63284(17) 0.15605(11) 0.19400(8) 0.0326(5) Uani 1 1 d .
C48 C 0.5156(3) 0.1292(2) 0.16571(13) 0.0465(8) Uani 1 1 d .
H48A H 0.5314 0.0917 0.1370 0.056 Uiso 1 1 calc R
H48B H 0.4660 0.1729 0.1482 0.056 Uiso 1 1 calc R
C49 C 0.4449(3) 0.0916(2) 0.20747(13) 0.0437(8) Uani 1 1 d .
H49A H 0.3519 0.0945 0.1969 0.052 Uiso 1 1 calc R
H49B H 0.4702 0.0370 0.2132 0.052 Uiso 1 1 calc R
C50 C 0.4855(4) 0.1393(2) 0.25715(15) 0.0575(10) Uani 1 1 d .
H50A H 0.4285 0.1842 0.2589 0.069 Uiso 1 1 calc R
H50B H 0.4849 0.1082 0.2909 0.069 Uiso 1 1 calc R
C51 C 0.6161(3) 0.16472(19) 0.25065(12) 0.0409(7) Uani 1 1 d .
H51A H 0.6282 0.2193 0.2619 0.049 Uiso 1 1 calc R
H51B H 0.6790 0.1329 0.2738 0.049 Uiso 1 1 calc R

loop_
_atom_site_aniso_label
_atom_site_aniso_U_11
_atom_site_aniso_U_22
_atom_site_aniso_U_33
_atom_site_aniso_U_23
_atom_site_aniso_U_13
_atom_site_aniso_U_12
Na1 0.0313(5) 0.0159(5) 0.0245(5) 0.0030(4) 0.0047(4) 0.0024(4)
C1 0.0260(13) 0.0137(12) 0.0181(13) 0.0008(10) -0.0010(10) 0.0010(10)
P1 0.0231(3) 0.0109(3) 0.0192(3) -0.0010(2) 0.0028(2) -0.0002(2)
C2 0.0279(13) 0.0087(11) 0.0247(14) -0.0012(10) 0.0020(10) 0.0026(10)
C3 0.0334(15) 0.0236(14) 0.0231(14) -0.0016(11) 0.0031(11) -0.0043(11)
C4 0.0327(15) 0.0284(15) 0.0368(17) -0.0008(13) 0.0044(12) -0.0093(12)
C5 0.0294(14) 0.0208(14) 0.0362(17) -0.0066(12) -0.0039(12) -0.0025(11)
C6 0.0329(15) 0.0204(14) 0.0245(14) -0.0061(11) -0.0031(11) 0.0062(11)
C7 0.0259(13) 0.0145(12) 0.0258(14) -0.0008(10) 0.0037(10) 0.0049(10)
C8 0.0235(13) 0.0168(13) 0.0209(13) -0.0033(10) 0.0002(10) -0.0047(10)
C9 0.0421(16) 0.0140(13) 0.0252(14) -0.0028(10) 0.0085(12) -0.0038(11)
C10 0.0576(19) 0.0194(15) 0.0325(16) -0.0011(12) 0.0167(14) -0.0093(13)
C11 0.0410(16) 0.0349(17) 0.0285(16) -0.0074(13) 0.0157(13) -0.0134(13)
C12 0.0289(14) 0.0299(15) 0.0258(14) -0.0057(12) 0.0047(11) 0.0022(11)
C13 0.0281(13) 0.0186(13) 0.0222(13) -0.0011(10) 0.0016(10) 0.0007(10)
N1 0.0243(11) 0.0143(11) 0.0224(11) 0.0011(8) 0.0028(8) 0.0013(8)
C14 0.0311(14) 0.0108(12) 0.0189(13) 0.0003(9) 0.0044(10) 0.0028(10)
C15 0.0342(14) 0.0152(13) 0.0202(13) 0.0010(10) 0.0035(11) -0.0012(10)
C16 0.0434(16) 0.0101(12) 0.0273(15) 0.0000(10) 0.0067(12) 0.0009(11)
C17 0.0405(16) 0.0158(13) 0.0227(14) 0.0017(10) 0.0049(11) 0.0076(11)
C18 0.0269(14) 0.0211(14) 0.0273(14) -0.0002(11) 0.0020(11) 0.0022(11)
C19 0.0310(14) 0.0131(12) 0.0223(13) 0.0011(10) 0.0015(10) 0.0018(10)
C20 0.0246(14) 0.0160(13) 0.0441(17) -0.0044(12) -0.0027(12) -0.0003(10)
C21 0.0431(17) 0.0164(14) 0.0432(18) 0.0025(12) 0.0030(13) -0.0056(12)
C22 0.0479(18) 0.0199(15) 0.0410(17) 0.0008(12) 0.0113(14) 0.0134(13)
P2 0.0218(3) 0.0108(3) 0.0190(3) -0.0003(2) 0.0014(2) 0.0013(2)
C23 0.0208(12) 0.0130(12) 0.0214(13) 0.0008(10) 0.0029(10) -0.0012(9)
C24 0.0263(13) 0.0170(13) 0.0241(14) -0.0020(10) 0.0031(10) 0.0005(10)
C25 0.0347(15) 0.0207(14) 0.0262(14) 0.0051(11) -0.0026(11) 0.0031(11)
C26 0.0289(14) 0.0153(13) 0.0370(16) 0.0020(11) 0.0023(12) 0.0059(10)
C27 0.0325(14) 0.0162(13) 0.0289(15) -0.0056(11) 0.0076(11) 0.0027(10)
C28 0.0287(14) 0.0155(13) 0.0234(13) 0.0011(10) 0.0028(10) 0.0009(10)
C29 0.0238(12) 0.0090(12) 0.0260(14) -0.0011(10) 0.0032(10) 0.0019(9)
C30 0.0298(14) 0.0204(14) 0.0242(14) -0.0030(11) 0.0028(11) 0.0025(11)
C31 0.0277(14) 0.0282(15) 0.0347(16) -0.0090(12) -0.0022(12) 0.0025(12)
C32 0.0252(14) 0.0177(14) 0.0455(18) -0.0031(12) 0.0028(12) -0.0019(10)
C33 0.0325(15) 0.0145(13) 0.0382(16) 0.0020(11) 0.0099(12) 0.0009(11)
C34 0.0298(14) 0.0125(12) 0.0283(14) 0.0004(10) 0.0023(11) 0.0036(10)
N2 0.0224(10) 0.0147(10) 0.0231(11) -0.0004(8) -0.0001(8) 0.0013(8)
C35 0.0288(13) 0.0107(12) 0.0220(13) 0.0039(10) 0.0051(10) 0.0024(10)
C36 0.0301(14) 0.0286(15) 0.0224(14) 0.0032(11) 0.0013(11) 0.0007(11)
C37 0.0420(16) 0.0369(17) 0.0167(14) 0.0014(12) 0.0054(12) 0.0012(13)
C38 0.0337(15) 0.0276(15) 0.0268(15) 0.0048(12) 0.0082(12) 0.0019(12)
C39 0.0253(13) 0.0208(14) 0.0319(15) 0.0012(11) 0.0036(11) 0.0010(10)
C40 0.0288(14) 0.0158(13) 0.0234(14) -0.0001(10) 0.0038(11) 0.0024(10)
C41 0.0253(14) 0.0412(18) 0.0291(15) -0.0065(13) 0.0045(11) -0.0080(12)
C42 0.0376(17) 0.073(2) 0.0179(15) -0.0005(14) 0.0005(12) -0.0051(16)
C43 0.0416(18) 0.055(2) 0.0330(18) 0.0005(15) 0.0122(14) -0.0028(15)
O1 0.0407(11) 0.0207(10) 0.0341(11) 0.0033(8) -0.0043(9) 0.0040(8)
C44 0.0529(18) 0.0209(15) 0.0272(15) 0.0011(11) 0.0017(13) 0.0066(12)
C45 0.047(2) 0.043(2) 0.107(3) 0.015(2) -0.002(2) 0.0122(17)
C46 0.0318(17) 0.072(3) 0.059(2) 0.0157(19) -0.0018(16) 0.0029(17)
C47 0.051(2) 0.0399(19) 0.048(2) 0.0027(15) -0.0061(16) -0.0080(15)
O2 0.0321(10) 0.0335(11) 0.0327(11) 0.0038(9) 0.0063(8) -0.0041(8)
C48 0.0396(18) 0.061(2) 0.0386(19) 0.0035(16) 0.0054(14) -0.0115(16)
C49 0.0399(17) 0.054(2) 0.0375(18) 0.0092(15) 0.0044(14) -0.0104(15)
C50 0.073(3) 0.057(2) 0.047(2) -0.0061(17) 0.0278(19) -0.0260(19)
C51 0.0495(19) 0.0422(19) 0.0309(17) 0.0037(14) 0.0051(14) -0.0082(14)

loop_
_atom_type_symbol
_atom_type_description
_atom_type_scat_dispersion_real
_atom_type_scat_dispersion_imag
_atom_type_scat_source
C C 0.0033 0.0016 'International Tables Vol C Tables 4.2.6.8 and 6.1.1.4'
H H 0.0000 0.0000 'International Tables Vol C Tables 4.2.6.8 and 6.1.1.4'
N N 0.0061 0.0033 'International Tables Vol C Tables 4.2.6.8 and 6.1.1.4'
Na Na 0.0362 0.0249 'International Tables Vol C Tables 4.2.6.8 and 6.1.1.4'
P P 0.1023 0.0942 'International Tables Vol C Tables 4.2.6.8 and 6.1.1.4'
O O 0.0106 0.0060 'International Tables Vol C Tables 4.2.6.8 and 6.1.1.4'

loop_
_geom_angle_atom_site_label_1
_geom_angle_atom_site_label_2
_geom_angle_atom_site_label_3
_geom_angle
O1 Na1 O2 93.26(8)
O2 Na1 N1 117.74(8)
O1 Na1 N1 107.11(8)
O2 Na1 N2 113.61(8)
O1 Na1 N2 123.91(8)
N1 Na1 N2 102.17(8)
O2 Na1 P2 127.64(6)
O1 Na1 P2 134.22(6)
N1 Na1 P2 74.15(5)
N2 Na1 P2 28.03(5)
O2 Na1 P1 116.54(6)
O1 Na1 P1 129.04(6)
N1 Na1 P1 23.04(5)
N2 Na1 P1 82.53(6)
P2 Na1 P1 55.09(2)
P1 C1 P2 129.39(15)
P1 C1 H1 115.3
P2 C1 H1 115.3
N1 P1 C1 112.01(11)
N1 P1 C8 111.54(11)
C1 P1 C8 114.24(11)
N1 P1 C2 114.99(11)
C1 P1 C2 103.14(11)
C8 P1 C2 100.20(11)
N1 P1 Na1 35.09(7)
C1 P1 Na1 79.29(8)
C8 P1 Na1 140.56(8)
C2 P1 Na1 112.93(8)
C7 C2 C3 117.8(2)
C7 C2 P1 124.24(19)
C3 C2 P1 117.94(19)
C4 C3 C2 121.3(2)
C4 C3 H3 119.3
C2 C3 H3 119.3
C3 C4 C5 120.1(3)
C3 C4 H4 119.9
C5 C4 H4 119.9
C6 C5 C4 119.6(2)
C6 C5 H5 120.2
C4 C5 H5 120.2
C5 C6 C7 120.5(2)
C5 C6 H6 119.7
C7 C6 H6 119.7
C6 C7 C2 120.6(2)
C6 C7 H7 119.7
C2 C7 H7 119.7
C9 C8 C13 118.0(2)
C9 C8 P1 120.23(19)
C13 C8 P1 121.75(19)
C10 C9 C8 121.2(2)
C10 C9 H9 119.4
C8 C9 H9 119.4
C11 C10 C9 120.1(3)
C11 C10 H10 120.0
C9 C10 H10 120.0
C10 C11 C12 119.7(3)
C10 C11 H11 120.1
C12 C11 H11 120.1
C11 C12 C13 120.5(3)
C11 C12 H12 119.8
C13 C12 H12 119.8
C12 C13 C8 120.5(2)
C12 C13 H13 119.8
C8 C13 H13 119.8
C14 N1 P1 126.38(17)
C14 N1 Na1 111.70(15)
P1 N1 Na1 121.86(11)
C19 C14 N1 120.8(2)
C19 C14 C15 118.3(2)
N1 C14 C15 120.9(2)
C16 C15 C14 119.2(2)
C16 C15 C21 120.1(2)
C14 C15 C21 120.7(2)
C17 C16 C15 122.8(2)
C17 C16 H16 118.6
C15 C16 H16 118.6
C16 C17 C18 117.1(2)
C16 C17 C22 122.0(2)
C18 C17 C22 120.9(3)
C17 C18 C19 122.5(2)
C17 C18 H18 118.8
C19 C18 H18 118.8
C18 C19 C14 120.0(2)
C18 C19 C20 119.4(2)
C14 C19 C20 120.6(2)
C19 C20 H20C 109.5
C19 C20 H20A 109.5
H20C C20 H20A 109.5
C19 C20 H20B 109.5
H20C C20 H20B 109.5
H20A C20 H20B 109.5
C15 C21 H21C 109.5
C15 C21 H21A 109.5
H21C C21 H21A 109.5
C15 C21 H21B 109.5
H21C C21 H21B 109.5
H21A C21 H21B 109.5
C17 C22 H22C 109.5
C17 C22 H22A 109.5
H22C C22 H22A 109.5
C17 C22 H22B 109.5
H22C C22 H22B 109.5
H22A C22 H22B 109.5
N2 P2 C1 123.96(11)
N2 P2 C23 110.47(11)
C1 P2 C23 105.59(11)
N2 P2 C29 103.38(11)
C1 P2 C29 109.50(11)
C23 P2 C29 101.85(10)
N2 P2 Na1 45.19(7)
C1 P2 Na1 85.42(8)
C23 P2 Na1 151.92(8)
C29 P2 Na1 98.43(8)
C28 C23 C24 119.1(2)
C28 C23 P2 117.75(18)
C24 C23 P2 123.09(18)
C23 C24 C25 120.1(2)
C23 C24 H24 119.9
C25 C24 H24 119.9
C26 C25 C24 120.5(2)
C26 C25 H25 119.8
C24 C25 H25 119.8
C25 C26 C27 120.0(2)
C25 C26 H26 120.0
C27 C26 H26 120.0
C26 C27 C28 120.0(2)
C26 C27 H27 120.0
C28 C27 H27 120.0
C23 C28 C27 120.4(2)
C23 C28 H28 119.8
C27 C28 H28 119.8
C30 C29 C34 118.6(2)
C30 C29 P2 121.73(19)
C34 C29 P2 119.58(19)
C29 C30 C31 120.6(2)
C29 C30 H30 119.7
C31 C30 H30 119.7
C32 C31 C30 120.8(3)
C32 C31 H31 119.6
C30 C31 H31 119.6
C31 C32 C33 119.2(2)
C31 C32 H32 120.4
C33 C32 H32 120.4
C32 C33 C34 120.3(3)
C32 C33 H33 119.8
C34 C33 H33 119.8
C33 C34 C29 120.5(2)
C33 C34 H34 119.8
C29 C34 H34 119.8
C35 N2 P2 133.93(17)
C35 N2 Na1 100.97(14)
P2 N2 Na1 106.78(10)
N2 C35 C40 125.5(2)
N2 C35 C36 117.3(2)
C40 C35 C36 117.1(2)
C37 C36 C35 120.4(2)
C37 C36 C42 119.7(2)
C35 C36 C42 119.9(2)
C38 C37 C36 122.6(3)
C38 C37 H37 118.7
C36 C37 H37 118.7
C37 C38 C39 116.6(2)
C37 C38 C43 121.7(3)
C39 C38 C43 121.8(3)
C38 C39 C40 123.2(2)
C38 C39 H39 118.4
C40 C39 H39 118.4
C39 C40 C35 119.9(2)
C39 C40 C41 118.9(2)
C35 C40 C41 121.2(2)
C40 C41 H41A 109.5
C40 C41 H41B 109.5
H41A C41 H41B 109.5
C40 C41 H41C 109.5
H41A C41 H41C 109.5
H41B C41 H41C 109.5
C36 C42 H42C 109.5
C36 C42 H42B 109.5
H42C C42 H42B 109.5
C36 C42 H42A 109.5
H42C C42 H42A 109.5
H42B C42 H42A 109.5
C38 C43 H43A 109.5
C38 C43 H43C 109.5
H43A C43 H43C 109.5
C38 C43 H43B 109.5
H43A C43 H43B 109.5
H43C C43 H43B 109.5
C47 O1 C44 107.3(2)
C47 O1 Na1 127.35(17)
C44 O1 Na1 115.84(16)
O1 C44 C45 107.0(2)
O1 C44 H44B 110.3
C45 C44 H44B 110.3
O1 C44 H44A 110.3
C45 C44 H44A 110.3
H44B C44 H44A 108.6
C46 C45 C44 105.5(3)
C46 C45 H45A 110.6
C44 C45 H45A 110.6
C46 C45 H45B 110.6
C44 C45 H45B 110.6
H45A C45 H45B 108.8
C45 C46 C47 103.0(3)
C45 C46 H46B 111.2
C47 C46 H46B 111.2
C45 C46 H46A 111.2
C47 C46 H46A 111.2
H46B C46 H46A 109.1
O1 C47 C46 105.1(3)
O1 C47 H47B 110.7
C46 C47 H47B 110.7
O1 C47 H47A 110.7
C46 C47 H47A 110.7
H47B C47 H47A 108.8
C48 O2 C51 107.7(2)
C48 O2 Na1 133.07(17)
C51 O2 Na1 113.26(16)
O2 C48 C49 106.8(3)
O2 C48 H48A 110.4
C49 C48 H48A 110.4
O2 C48 H48B 110.4
C49 C48 H48B 110.4
H48A C48 H48B 108.6
C50 C49 C48 101.7(3)
C50 C49 H49A 111.4
C48 C49 H49A 111.4
C50 C49 H49B 111.4
C48 C49 H49B 111.4
H49A C49 H49B 109.3
C51 C50 C49 104.8(3)
C51 C50 H50A 110.8
C49 C50 H50A 110.8
C51 C50 H50B 110.8
C49 C50 H50B 110.8
H50A C50 H50B 108.9
O2 C51 C50 107.7(3)
O2 C51 H51A 110.2
C50 C51 H51A 110.2
O2 C51 H51B 110.2
C50 C51 H51B 110.2
H51A C51 H51B 108.5

loop_
_geom_bond_atom_site_label_1
_geom_bond_atom_site_label_2
_geom_bond_distance
Na1 O1 2.317(2)
Na1 O2 2.317(2)
Na1 N1 2.336(2)
Na1 N2 2.408(2)
Na1 P1 3.4510(12)
Na1 P2 3.2501(11)
C1 P1 1.710(2)
C1 P2 1.724(2)
C1 H1 0.9500
P1 N1 1.591(2)
P1 C2 1.846(3)
P1 C8 1.832(3)
C2 C7 1.391(3)
C2 C3 1.396(3)
C3 C4 1.372(4)
C3 H3 0.9500
C4 C5 1.383(4)
C4 H4 0.9500
C5 C6 1.372(4)
C5 H5 0.9500
C6 C7 1.387(4)
C6 H6 0.9500
C7 H7 0.9500
C8 C9 1.392(3)
C8 C13 1.401(3)
C9 C10 1.387(4)
C9 H9 0.9500
C10 C11 1.377(4)
C10 H10 0.9500
C11 C12 1.383(4)
C11 H11 0.9500
C12 C13 1.385(4)
C12 H12 0.9500
C13 H13 0.9500
N1 C14 1.415(3)
C14 C19 1.401(4)
C14 C15 1.417(3)
C15 C16 1.393(4)
C15 C21 1.498(4)
C16 C17 1.383(4)
C16 H16 0.9500
C17 C18 1.385(4)
C17 C22 1.506(4)
C18 C19 1.391(3)
C18 H18 0.9500
C19 C20 1.504(3)
C20 H20C 0.9800
C20 H20A 0.9800
C20 H20B 0.9800
C21 H21C 0.9800
C21 H21A 0.9800
C21 H21B 0.9800
C22 H22C 0.9800
C22 H22A 0.9800
C22 H22B 0.9800
P2 N2 1.595(2)
P2 C23 1.822(2)
P2 C29 1.827(2)
C23 C28 1.390(3)
C23 C24 1.391(3)
C24 C25 1.396(3)
C24 H24 0.9500
C25 C26 1.376(4)
C25 H25 0.9500
C26 C27 1.381(4)
C26 H26 0.9500
C27 C28 1.398(3)
C27 H27 0.9500
C28 H28 0.9500
C29 C30 1.383(3)
C29 C34 1.393(3)
C30 C31 1.384(4)
C30 H30 0.9500
C31 C32 1.375(4)
C31 H31 0.9500
C32 C33 1.381(4)
C32 H32 0.9500
C33 C34 1.388(4)
C33 H33 0.9500
C34 H34 0.9500
N2 C35 1.401(3)
C35 C40 1.413(4)
C35 C36 1.416(4)
C36 C37 1.391(4)
C36 C42 1.502(4)
C37 C38 1.382(4)
C37 H37 0.9500
C38 C39 1.385(4)
C38 C43 1.510(4)
C39 C40 1.391(4)
C39 H39 0.9500
C40 C41 1.493(4)
C41 H41A 0.9800
C41 H41B 0.9800
C41 H41C 0.9800
C42 H42C 0.9800
C42 H42B 0.9800
C42 H42A 0.9800
C43 H43A 0.9800
C43 H43C 0.9800
C43 H43B 0.9800
O1 C47 1.433(4)
O1 C44 1.447(3)
C44 C45 1.501(4)
C44 H44B 0.9900
C44 H44A 0.9900
C45 C46 1.485(5)
C45 H45A 0.9900
C45 H45B 0.9900
C46 C47 1.502(5)
C46 H46B 0.9900
C46 H46A 0.9900
C47 H47B 0.9900
C47 H47A 0.9900
O2 C48 1.427(4)
O2 C51 1.435(3)
C48 C49 1.495(4)
C48 H48A 0.9900
C48 H48B 0.9900
C49 C50 1.495(5)
C49 H49A 0.9900
C49 H49B 0.9900
C50 C51 1.482(4)
C50 H50A 0.9900
C50 H50B 0.9900
C51 H51A 0.9900
C51 H51B 0.9900
